data_2241444
loop_
_publ_author_name
'Dhifaoui, Selma'
'Harhouri, Wafa'
'Bujacz, Anna'
'Nasri, Habib'

_publ_section_title
;
 Crystal structure of
 bis(benzylamine-\k<i>N</i>)[5,10,15,20-tetrakis(4-chlorophenyl)porphyrinato-\k^4^<i>N</i>]iron(II)
 <i>n</i>-hexane monosolvate
;
_journal_coeditor_code WM5253
_journal_issue 1
_journal_name_full 'Acta Crystallographica Section E'
_journal_page_first 102
_journal_page_last 105
_journal_paper_doi 10.1107/S2056989015024135
_journal_volume 72
_journal_year 2016
_chemical_formula_iupac '[Fe (C44 H24 Cl4 N4) (C7 H9 N)2], C6 H14'
_chemical_formula_moiety 'C58 H42 Cl4 Fe N6, C6 H14'
_chemical_formula_sum 'C64 H56 Cl4 Fe N6'
_chemical_formula_weight 1106.79
_chemical_name_systematic
;Bis(benzylamine-\k<i>N</i>)[5,10,15,20-tetrakis(4-chlorophenyl)porphyrinato-\k^4^<i>N</i>]iron(II) <i>n</i>-hexane
monosolvate
;
_space_group_crystal_system triclinic
_space_group_IT_number 2
_space_group_name_Hall '-P 1'
_space_group_name_H-M_alt 'P -1'
_symmetry_space_group_name_Hall '-P 1'
_symmetry_space_group_name_H-M 'P -1'
_atom_sites_solution_hydrogens geom
_audit_creation_method SHELXL-2014
_cell_angle_alpha 87.918(4)
_cell_angle_beta 82.785(4)
_cell_angle_gamma 79.815(5)
_cell_formula_units_Z 1
_cell_length_a 10.7986(6)
_cell_length_b 11.0555(6)
_cell_length_c 11.4118(4)
_cell_measurement_reflns_used 10827
_cell_measurement_temperature 100(2)
_cell_measurement_theta_max 74.900
_cell_measurement_theta_min 4.116
_cell_volume 1330.16(12)
_computing_cell_refinement
;
CrysAlis PRO (Agilent, 2014)
;
_computing_data_collection
;
CrysAlis PRO (Agilent, 2014)
;
_computing_data_reduction
;
CrysAlis PRO (Agilent, 2014)
;
_computing_molecular_graphics
;
ORTEPIII (Burnett & Johnson, 1996) and ORTEP-3 for Windows (Farrugia,
2012)
;
_computing_publication_material
;
WinGX (Farrugia, 2012)
;
_computing_structure_refinement
;
SHELXL2014 (Sheldrick, 2015)
;
_computing_structure_solution
;
SIR2004 (Burla <i>et al.</i>,  2005)
;
_diffrn_ambient_temperature 100(2)
_diffrn_detector_area_resol_mean 4.1685
_diffrn_measured_fraction_theta_full 1.000
_diffrn_measured_fraction_theta_max 0.972
_diffrn_measurement_device_type 'Agilent SuperNova Dual Source diffractometer with a TitanS2 detector'
_diffrn_measurement_method '\w scans'
_diffrn_radiation_type CuK\a
_diffrn_radiation_wavelength 1.54184
_diffrn_reflns_av_R_equivalents 0.0281
_diffrn_reflns_limit_h_max 13
_diffrn_reflns_limit_h_min -13
_diffrn_reflns_limit_k_max 10
_diffrn_reflns_limit_k_min -13
_diffrn_reflns_limit_l_max 12
_diffrn_reflns_limit_l_min -14
_diffrn_reflns_number 12765
_diffrn_reflns_theta_full 67.684
_diffrn_reflns_theta_max 75.297
_diffrn_reflns_theta_min 3.905
_exptl_absorpt_coefficient_mu 4.495
_exptl_absorpt_correction_T_max 1.000
_exptl_absorpt_correction_T_min 0.4159
_exptl_absorpt_correction_type multi-scan
_exptl_absorpt_process_details
;
(<i>CrysAlis PRO</i>; Agilent, 2014)
;
_exptl_crystal_colour 'dark red'
_exptl_crystal_density_diffrn 1.382
_exptl_crystal_density_method 'not measured'
_exptl_crystal_description prism
_exptl_crystal_F_000 576
_exptl_crystal_size_max 0.4
_exptl_crystal_size_mid 0.3
_exptl_crystal_size_min 0.1
_refine_diff_density_max 1.091
_refine_diff_density_min -0.535
_refine_ls_extinction_method none
_refine_ls_goodness_of_fit_ref 1.056
_refine_ls_hydrogen_treatment constr
_refine_ls_matrix_type full
_refine_ls_number_parameters 340
_refine_ls_number_reflns 5355
_refine_ls_number_restraints 0
_refine_ls_restrained_S_all 1.056
_refine_ls_R_factor_all 0.0527
_refine_ls_R_factor_gt 0.0484
_refine_ls_shift/su_max 0.001
_refine_ls_shift/su_mean 0.000
_refine_ls_structure_factor_coef Fsqd
_refine_ls_weighting_details 'w=1/[\s^2^(Fo^2^)+(0.0771P)^2^+0.8782P] where P=(Fo^2^+2Fc^2^)/3'
_refine_ls_weighting_scheme calc
_refine_ls_wR_factor_gt 0.1285
_refine_ls_wR_factor_ref 0.1326
_reflns_number_gt 4825
_reflns_number_total 5355
_reflns_threshold_expression 'I > 2\s(I)'
_cod_data_source_file wm5253sup1.cif
_cod_data_source_block I
_cod_depositor_comments
;Adding full bibliography for 2241444.cif.

 Adding full bibliography for 2241444.cif.
;
_cod_database_code 2241444
_cod_database_fobs_code 2241444
_shelx_space_group_comment
;
The symmetry employed for this shelxl refinement is uniquely defined
by the following loop, which should always be used as a source of
symmetry information in preference to the above space-group names.
They are only intended as comments.
;
_shelxl_version_number 2.014

loop_
_space_group_symop_operation_xyz
'x, y, z'
'-x, -y, -z'

loop_
_atom_site_type_symbol
_atom_site_label
_atom_site_fract_x
_atom_site_fract_y
_atom_site_fract_z
_atom_site_U_iso_or_equiv
_atom_site_adp_type
_atom_site_calc_flag
_atom_site_occupancy
Fe Fe 0.5000 0.5000 0.5000 0.01855(14) Uani d 1
N N1 0.65294(17) 0.39615(18) 0.55478(16) 0.0209(4) Uani d 1
N N2 0.40204(17) 0.47595(18) 0.65683(16) 0.0210(4) Uani d 1
N N3 0.43283(18) 0.35548(18) 0.44078(17) 0.0238(4) Uani d 1
H H3A 0.3486 0.3738 0.4512 0.029 Uiso calc 1
H H3B 0.4563 0.3509 0.3632 0.029 Uiso calc 1
C C1 0.7729(2) 0.3693(2) 0.4932(2) 0.0224(4) Uani d 1
C C2 0.8596(2) 0.2991(2) 0.5658(2) 0.0242(5) Uani d 1
H H2 0.9452 0.2700 0.5437 0.029 Uiso calc 1
C C3 0.7939(2) 0.2831(2) 0.6725(2) 0.0242(5) Uani d 1
H H3 0.8255 0.2414 0.7377 0.029 Uiso calc 1
C C4 0.6649(2) 0.3434(2) 0.6655(2) 0.0221(4) Uani d 1
C C5 0.5680(2) 0.3471(2) 0.75867(19) 0.0219(4) Uani d 1
C C6 0.4447(2) 0.4080(2) 0.75297(19) 0.0226(5) Uani d 1
C C7 0.3420(2) 0.4066(2) 0.8463(2) 0.0250(5) Uani d 1
H H7 0.3468 0.3666 0.9191 0.030 Uiso calc 1
C C8 0.2375(2) 0.4742(2) 0.8080(2) 0.0254(5) Uani d 1
H H8 0.1568 0.4897 0.8497 0.030 Uiso calc 1
C C9 0.2745(2) 0.5176(2) 0.6907(2) 0.0225(4) Uani d 1
C C10 0.1926(2) 0.5909(2) 0.6214(2) 0.0232(5) Uani d 1
C C11 0.59738(19) 0.2788(2) 0.87045(19) 0.0220(5) Uani d 1
C C12 0.6263(2) 0.3395(2) 0.9655(2) 0.0269(5) Uani d 1
H H12 0.6267 0.4236 0.9597 0.032 Uiso calc 1
C C13 0.6548(2) 0.2760(3) 1.0695(2) 0.0295(5) Uani d 1
H H13 0.6735 0.3172 1.1329 0.035 Uiso calc 1
C C14 0.6547(2) 0.1513(3) 1.0766(2) 0.0281(5) Uani d 1
C C15 0.6267(2) 0.0882(2) 0.9836(2) 0.0302(5) Uani d 1
H H15 0.6276 0.0039 0.9895 0.036 Uiso calc 1
C C16 0.5972(2) 0.1531(2) 0.8810(2) 0.0289(5) Uani d 1
H H16 0.5770 0.1117 0.8185 0.035 Uiso calc 1
C C17 0.0571(2) 0.6294(2) 0.6735(2) 0.0252(5) Uani d 1
C C18 -0.0257(2) 0.5459(3) 0.6854(2) 0.0306(5) Uani d 1
H H18 0.0029 0.4657 0.6600 0.037 Uiso calc 1
C C19 -0.1513(2) 0.5807(3) 0.7349(2) 0.0329(6) Uani d 1
H H19 -0.2063 0.5242 0.7431 0.039 Uiso calc 1
C C20 -0.1927(2) 0.6994(3) 0.7714(2) 0.0296(5) Uani d 1
C C21 -0.1134(3) 0.7858(3) 0.7565(3) 0.0384(6) Uani d 1
H H21 -0.1433 0.8668 0.7788 0.046 Uiso calc 1
C C22 0.0120(2) 0.7492(3) 0.7077(3) 0.0352(6) Uani d 1
H H22 0.0662 0.8065 0.6980 0.042 Uiso calc 1
C C23 0.4696(2) 0.2302(2) 0.4923(2) 0.0276(5) Uani d 1
H H23A 0.4913 0.2379 0.5713 0.033 Uiso calc 1
H H23B 0.5444 0.1877 0.4449 0.033 Uiso calc 1
C C24 0.3655(2) 0.1546(2) 0.4982(2) 0.0258(5) Uani d 1
C C25 0.3711(2) 0.0611(2) 0.4198(2) 0.0304(5) Uani d 1
H H25 0.4395 0.0450 0.3611 0.036 Uiso calc 1
C C26 0.2759(3) -0.0093(3) 0.4274(3) 0.0397(6) Uani d 1
H H26 0.2810 -0.0722 0.3741 0.048 Uiso calc 1
C C27 0.1738(3) 0.0136(3) 0.5138(3) 0.0423(7) Uani d 1
H H27 0.1102 -0.0339 0.5191 0.051 Uiso calc 1
C C28 0.1663(3) 0.1070(3) 0.5921(3) 0.0428(7) Uani d 1
H H28 0.0971 0.1230 0.6500 0.051 Uiso calc 1
C C29 0.2623(3) 0.1784(3) 0.5854(2) 0.0347(6) Uani d 1
H H29 0.2570 0.2412 0.6389 0.042 Uiso calc 1
Cl Cl1 0.69094(6) 0.07092(7) 1.20562(5) 0.03984(18) Uani d 1
Cl Cl2 -0.34861(5) 0.74242(7) 0.83650(5) 0.03639(17) Uani d 1
C C30 -0.0017(4) 0.2924(5) 0.9519(4) 0.0738(12) Uani d 1
H H30A -0.0290 0.3479 0.8900 0.111 Uiso calc 1
H H30B -0.0494 0.3193 1.0259 0.111 Uiso calc 1
H H30C 0.0868 0.2909 0.9562 0.111 Uiso calc 1
C C31 -0.0232(4) 0.1616(5) 0.9258(4) 0.0739(13) Uani d 1
H H31A -0.1125 0.1668 0.9185 0.089 Uiso calc 1
H H31B 0.0230 0.1384 0.8492 0.089 Uiso calc 1
C C32 0.0130(3) 0.0575(4) 1.0118(3) 0.0581(9) Uani d 1
H H32A 0.1032 0.0489 1.0161 0.070 Uiso calc 1
H H32B -0.0301 0.0817 1.0893 0.070 Uiso calc 1

loop_
_atom_site_aniso_label
_atom_site_aniso_U_11
_atom_site_aniso_U_22
_atom_site_aniso_U_33
_atom_site_aniso_U_12
_atom_site_aniso_U_13
_atom_site_aniso_U_23
Fe 0.0152(2) 0.0252(3) 0.0155(2) -0.00339(18) -0.00488(17) 0.00556(18)
N1 0.0167(8) 0.0284(10) 0.0176(9) -0.0040(7) -0.0038(7) 0.0055(7)
N2 0.0171(8) 0.0276(10) 0.0181(9) -0.0025(7) -0.0056(7) 0.0058(7)
N3 0.0236(9) 0.0278(10) 0.0217(9) -0.0068(8) -0.0083(7) 0.0063(7)
C1 0.0178(10) 0.0269(11) 0.0231(11) -0.0038(8) -0.0067(8) 0.0056(9)
C2 0.0174(10) 0.0299(12) 0.0252(11) -0.0028(8) -0.0062(8) 0.0058(9)
C3 0.0208(11) 0.0291(12) 0.0239(11) -0.0046(9) -0.0095(8) 0.0080(9)
C4 0.0208(10) 0.0268(11) 0.0198(10) -0.0046(8) -0.0075(8) 0.0053(8)
C5 0.0221(10) 0.0269(11) 0.0179(10) -0.0055(8) -0.0073(8) 0.0055(8)
C6 0.0228(11) 0.0281(12) 0.0172(10) -0.0046(9) -0.0046(8) 0.0049(8)
C7 0.0242(11) 0.0316(12) 0.0185(10) -0.0035(9) -0.0040(8) 0.0073(9)
C8 0.0210(10) 0.0336(13) 0.0200(11) -0.0027(9) -0.0010(8) 0.0051(9)
C9 0.0199(10) 0.0277(11) 0.0198(10) -0.0041(8) -0.0033(8) 0.0041(8)
C10 0.0178(10) 0.0290(12) 0.0224(11) -0.0029(8) -0.0038(8) 0.0035(9)
C11 0.0160(10) 0.0312(12) 0.0183(10) -0.0021(8) -0.0044(8) 0.0068(9)
C12 0.0244(11) 0.0342(13) 0.0220(11) -0.0047(9) -0.0051(9) 0.0052(9)
C13 0.0262(11) 0.0444(15) 0.0184(11) -0.0054(10) -0.0068(9) 0.0037(10)
C14 0.0177(10) 0.0451(14) 0.0197(11) -0.0021(9) -0.0038(8) 0.0121(10)
C15 0.0294(12) 0.0327(13) 0.0277(12) -0.0039(10) -0.0050(10) 0.0100(10)
C16 0.0305(12) 0.0348(13) 0.0224(11) -0.0069(10) -0.0072(9) 0.0064(10)
C17 0.0201(11) 0.0347(13) 0.0201(11) -0.0028(9) -0.0049(8) 0.0087(9)
C18 0.0225(11) 0.0369(14) 0.0318(13) -0.0038(10) -0.0030(9) 0.0001(10)
C19 0.0214(11) 0.0459(15) 0.0322(13) -0.0093(10) -0.0038(10) 0.0050(11)
C20 0.0166(10) 0.0465(15) 0.0229(11) 0.0009(10) -0.0026(8) 0.0079(10)
C21 0.0279(13) 0.0364(15) 0.0464(16) 0.0011(11) 0.0021(11) 0.0017(12)
C22 0.0232(12) 0.0342(14) 0.0474(16) -0.0051(10) -0.0024(11) 0.0060(11)
C23 0.0253(11) 0.0303(12) 0.0285(12) -0.0045(9) -0.0104(9) 0.0049(9)
C24 0.0231(11) 0.0284(12) 0.0262(11) -0.0027(9) -0.0095(9) 0.0102(9)
C25 0.0273(12) 0.0308(13) 0.0336(13) -0.0052(10) -0.0072(10) 0.0050(10)
C26 0.0365(14) 0.0335(14) 0.0526(17) -0.0088(11) -0.0167(13) 0.0054(12)
C27 0.0281(13) 0.0420(16) 0.0606(19) -0.0124(11) -0.0183(13) 0.0248(14)
C28 0.0233(12) 0.0570(19) 0.0416(15) 0.0028(11) -0.0005(11) 0.0270(14)
C29 0.0326(13) 0.0393(14) 0.0289(13) 0.0012(11) -0.0035(10) 0.0085(11)
Cl1 0.0326(3) 0.0590(4) 0.0244(3) -0.0004(3) -0.0064(2) 0.0208(3)
Cl2 0.0187(3) 0.0606(4) 0.0256(3) 0.0012(2) 0.0002(2) 0.0068(3)
C30 0.070(3) 0.086(3) 0.074(3) -0.035(2) -0.018(2) 0.021(2)
C31 0.053(2) 0.105(4) 0.060(2) -0.003(2) -0.0111(18) 0.014(2)
C32 0.0321(15) 0.088(3) 0.0495(19) 0.0010(16) -0.0071(14) 0.0095(19)

loop_
_atom_type_symbol
_atom_type_description
_atom_type_scat_dispersion_real
_atom_type_scat_dispersion_imag
_atom_type_scat_source
C C 0.0181 0.0091 'International Tables Vol C Tables 4.2.6.8 and 6.1.1.4'
H H 0.0000 0.0000 'International Tables Vol C Tables 4.2.6.8 and 6.1.1.4'
N N 0.0311 0.0180 'International Tables Vol C Tables 4.2.6.8 and 6.1.1.4'
Cl Cl 0.3639 0.7018 'International Tables Vol C Tables 4.2.6.8 and 6.1.1.4'
Fe Fe -1.1336 3.1974 'International Tables Vol C Tables 4.2.6.8 and 6.1.1.4'

loop_
_geom_angle_atom_site_label_1
_geom_angle_atom_site_label_2
_geom_angle_atom_site_label_3
_geom_angle_site_symmetry_1
_geom_angle_site_symmetry_3
_geom_angle
N1 Fe N1 . 2_666 180.0
N1 Fe N2 . . 89.69(8)
N1 Fe N2 2_666 . 90.31(8)
N1 Fe N2 . 2_666 90.31(8)
N1 Fe N2 2_666 2_666 89.69(8)
N2 Fe N2 . 2_666 180.0
N1 Fe N3 . 2_666 85.61(8)
N1 Fe N3 2_666 2_666 94.39(8)
N2 Fe N3 . 2_666 92.04(8)
N2 Fe N3 2_666 2_666 87.96(8)
N1 Fe N3 . . 94.39(8)
N1 Fe N3 2_666 . 85.61(8)
N2 Fe N3 . . 87.96(8)
N2 Fe N3 2_666 . 92.04(8)
N3 Fe N3 2_666 . 180.0
C1 N1 C4 . . 104.92(18)
C1 N1 Fe . . 127.30(15)
C4 N1 Fe . . 127.61(15)
C9 N2 C6 . . 104.94(18)
C9 N2 Fe . . 127.24(15)
C6 N2 Fe . . 127.72(15)
C23 N3 Fe . . 119.69(15)
C23 N3 H3A . . 107.4
Fe N3 H3A . . 107.4
C23 N3 H3B . . 107.4
Fe N3 H3B . . 107.4
H3A N3 H3B . . 106.9
N1 C1 C10 . 2_666 125.2(2)
N1 C1 C2 . . 110.57(19)
C10 C1 C2 2_666 . 124.1(2)
C3 C2 C1 . . 107.4(2)
C3 C2 H2 . . 126.3
C1 C2 H2 . . 126.3
C2 C3 C4 . . 106.6(2)
C2 C3 H3 . . 126.7
C4 C3 H3 . . 126.7
N1 C4 C5 . . 125.7(2)
N1 C4 C3 . . 110.55(19)
C5 C4 C3 . . 123.7(2)
C6 C5 C4 . . 123.7(2)
C6 C5 C11 . . 118.1(2)
C4 C5 C11 . . 118.13(19)
N2 C6 C5 . . 125.4(2)
N2 C6 C7 . . 110.37(19)
C5 C6 C7 . . 124.2(2)
C8 C7 C6 . . 107.1(2)
C8 C7 H7 . . 126.5
C6 C7 H7 . . 126.5
C7 C8 C9 . . 107.2(2)
C7 C8 H8 . . 126.4
C9 C8 H8 . . 126.4
N2 C9 C10 . . 125.1(2)
N2 C9 C8 . . 110.46(19)
C10 C9 C8 . . 124.4(2)
C1 C10 C9 2_666 . 124.7(2)
C1 C10 C17 2_666 . 117.5(2)
C9 C10 C17 . . 117.8(2)
C16 C11 C12 . . 118.6(2)
C16 C11 C5 . . 120.6(2)
C12 C11 C5 . . 120.8(2)
C11 C12 C13 . . 120.9(2)
C11 C12 H12 . . 119.5
C13 C12 H12 . . 119.5
C14 C13 C12 . . 119.0(2)
C14 C13 H13 . . 120.5
C12 C13 H13 . . 120.5
C13 C14 C15 . . 121.5(2)
C13 C14 Cl1 . . 119.4(2)
C15 C14 Cl1 . . 119.1(2)
C14 C15 C16 . . 118.8(2)
C14 C15 H15 . . 120.6
C16 C15 H15 . . 120.6
C11 C16 C15 . . 121.2(2)
C11 C16 H16 . . 119.4
C15 C16 H16 . . 119.4
C22 C17 C18 . . 118.9(2)
C22 C17 C10 . . 120.6(2)
C18 C17 C10 . . 120.5(2)
C17 C18 C19 . . 120.8(3)
C17 C18 H18 . . 119.6
C19 C18 H18 . . 119.6
C20 C19 C18 . . 119.1(2)
C20 C19 H19 . . 120.4
C18 C19 H19 . . 120.4
C19 C20 C21 . . 121.2(2)
C19 C20 Cl2 . . 119.3(2)
C21 C20 Cl2 . . 119.5(2)
C20 C21 C22 . . 118.8(3)
C20 C21 H21 . . 120.6
C22 C21 H21 . . 120.6
C17 C22 C21 . . 121.1(3)
C17 C22 H22 . . 119.5
C21 C22 H22 . . 119.5
N3 C23 C24 . . 112.64(19)
N3 C23 H23A . . 109.1
C24 C23 H23A . . 109.1
N3 C23 H23B . . 109.1
C24 C23 H23B . . 109.1
H23A C23 H23B . . 107.8
C25 C24 C29 . . 119.2(2)
C25 C24 C23 . . 121.4(2)
C29 C24 C23 . . 119.4(2)
C24 C25 C26 . . 120.9(3)
C24 C25 H25 . . 119.6
C26 C25 H25 . . 119.6
C27 C26 C25 . . 120.2(3)
C27 C26 H26 . . 119.9
C25 C26 H26 . . 119.9
C28 C27 C26 . . 119.6(3)
C28 C27 H27 . . 120.2
C26 C27 H27 . . 120.2
C27 C28 C29 . . 120.6(3)
C27 C28 H28 . . 119.7
C29 C28 H28 . . 119.7
C24 C29 C28 . . 119.5(3)
C24 C29 H29 . . 120.3
C28 C29 H29 . . 120.3
C31 C30 H30A . . 109.5
C31 C30 H30B . . 109.5
H30A C30 H30B . . 109.5
C31 C30 H30C . . 109.5
H30A C30 H30C . . 109.5
H30B C30 H30C . . 109.5
C32 C31 C30 . . 119.2(4)
C32 C31 H31A . . 107.5
C30 C31 H31A . . 107.5
C32 C31 H31B . . 107.5
C30 C31 H31B . . 107.5
H31A C31 H31B . . 107.0
C32 C32 C31 2_557 . 117.6(4)
C32 C32 H32A 2_557 . 107.9
C31 C32 H32A . . 107.9
C32 C32 H32B 2_557 . 107.9
C31 C32 H32B . . 107.9
H32A C32 H32B . . 107.2

loop_
_geom_bond_atom_site_label_1
_geom_bond_atom_site_label_2
_geom_bond_site_symmetry_2
_geom_bond_distance
Fe N1 . 1.9932(18)
Fe N1 2_666 1.9932(18)
Fe N2 . 1.9955(18)
Fe N2 2_666 1.9956(18)
Fe N3 2_666 2.036(2)
Fe N3 . 2.036(2)
N1 C1 . 1.382(3)
N1 C4 . 1.384(3)
N2 C9 . 1.383(3)
N2 C6 . 1.387(3)
N3 C23 . 1.492(3)
N3 H3A . 0.8900
N3 H3B . 0.8900
C1 C10 2_666 1.391(3)
C1 C2 . 1.435(3)
C2 C3 . 1.353(3)
C2 H2 . 0.9300
C3 C4 . 1.444(3)
C3 H3 . 0.9300
C4 C5 . 1.391(3)
C5 C6 . 1.390(3)
C5 C11 . 1.498(3)
C6 C7 . 1.439(3)
C7 C8 . 1.351(3)
C7 H7 . 0.9300
C8 C9 . 1.438(3)
C8 H8 . 0.9300
C9 C10 . 1.393(3)
C10 C1 2_666 1.391(3)
C10 C17 . 1.502(3)
C11 C16 . 1.391(4)
C11 C12 . 1.392(3)
C12 C13 . 1.396(3)
C12 H12 . 0.9300
C13 C14 . 1.378(4)
C13 H13 . 0.9300
C14 C15 . 1.384(4)
C14 Cl1 . 1.742(2)
C15 C16 . 1.393(3)
C15 H15 . 0.9300
C16 H16 . 0.9300
C17 C22 . 1.381(4)
C17 C18 . 1.386(4)
C18 C19 . 1.396(3)
C18 H18 . 0.9300
C19 C20 . 1.371(4)
C19 H19 . 0.9300
C20 C21 . 1.384(4)
C20 Cl2 . 1.744(2)
C21 C22 . 1.393(4)
C21 H21 . 0.9300
C22 H22 . 0.9300
C23 C24 . 1.509(3)
C23 H23A . 0.9700
C23 H23B . 0.9700
C24 C25 . 1.380(4)
C24 C29 . 1.392(4)
C25 C26 . 1.388(4)
C25 H25 . 0.9300
C26 C27 . 1.377(5)
C26 H26 . 0.9300
C27 C28 . 1.375(5)
C27 H27 . 0.9300
C28 C29 . 1.403(4)
C28 H28 . 0.9300
C29 H29 . 0.9300
C30 C31 . 1.550(7)
C30 H30A . 0.9600
C30 H30B . 0.9600
C30 H30C . 0.9600
C31 C32 . 1.514(6)
C31 H31A . 0.9700
C31 H31B . 0.9700
C32 C32 2_557 1.392(9)
C32 H32A . 0.9700
C32 H32B . 0.9700

loop_
_geom_hbond_atom_site_label_D
_geom_hbond_atom_site_label_H
_geom_hbond_atom_site_label_A
_geom_hbond_site_symmetry_A
_geom_hbond_distance_DH
_geom_hbond_distance_HA
_geom_hbond_distance_DA
_geom_hbond_angle_DHA
C19 H19 Cg1 1_455 0.93 2.658 3.586(3) 133
C31 H31A Cg7 1_455 0.97 2.627 3.701(5) 160
N3 H3B Cl2 2_566 0.89 2.681 3.651(2) 133
C7 H7 Cl2 2_567 0.93 2.999 3.926(2) 175

loop_
_geom_torsion_atom_site_label_1
_geom_torsion_atom_site_label_2
_geom_torsion_atom_site_label_3
_geom_torsion_atom_site_label_4
_geom_torsion_site_symmetry_1
_geom_torsion_site_symmetry_4
_geom_torsion
C4 N1 C1 C10 . 2_666 -176.9(2)
Fe N1 C1 C10 . 2_666 -1.4(3)
C4 N1 C1 C2 . . 0.2(3)
Fe N1 C1 C2 . . 175.67(16)
N1 C1 C2 C3 . . -0.3(3)
C10 C1 C2 C3 2_666 . 176.8(2)
C1 C2 C3 C4 . . 0.3(3)
C1 N1 C4 C5 . . 179.8(2)
Fe N1 C4 C5 . . 4.3(3)
C1 N1 C4 C3 . . 0.0(3)
Fe N1 C4 C3 . . -175.45(16)
C2 C3 C4 N1 . . -0.2(3)
C2 C3 C4 C5 . . -180.0(2)
N1 C4 C5 C6 . . -1.6(4)
C3 C4 C5 C6 . . 178.2(2)
N1 C4 C5 C11 . . 176.8(2)
C3 C4 C5 C11 . . -3.4(3)
C9 N2 C6 C5 . . 179.4(2)
Fe N2 C6 C5 . . 2.9(3)
C9 N2 C6 C7 . . 0.7(3)
Fe N2 C6 C7 . . -175.80(16)
C4 C5 C6 N2 . . -2.2(4)
C11 C5 C6 N2 . . 179.4(2)
C4 C5 C6 C7 . . 176.3(2)
C11 C5 C6 C7 . . -2.1(4)
N2 C6 C7 C8 . . -0.6(3)
C5 C6 C7 C8 . . -179.3(2)
C6 C7 C8 C9 . . 0.2(3)
C6 N2 C9 C10 . . 179.6(2)
Fe N2 C9 C10 . . -3.9(4)
C6 N2 C9 C8 . . -0.6(3)
Fe N2 C9 C8 . . 175.94(16)
C7 C8 C9 N2 . . 0.2(3)
C7 C8 C9 C10 . . -179.9(2)
N2 C9 C10 C1 . 2_666 1.4(4)
C8 C9 C10 C1 . 2_666 -178.4(2)
N2 C9 C10 C17 . . -178.9(2)
C8 C9 C10 C17 . . 1.3(4)
C6 C5 C11 C16 . . 96.4(3)
C4 C5 C11 C16 . . -82.1(3)
C6 C5 C11 C12 . . -84.1(3)
C4 C5 C11 C12 . . 97.5(3)
C16 C11 C12 C13 . . 0.1(3)
C5 C11 C12 C13 . . -179.5(2)
C11 C12 C13 C14 . . 0.4(4)
C12 C13 C14 C15 . . -0.3(4)
C12 C13 C14 Cl1 . . 179.66(18)
C13 C14 C15 C16 . . -0.4(4)
Cl1 C14 C15 C16 . . 179.65(19)
C12 C11 C16 C15 . . -0.8(4)
C5 C11 C16 C15 . . 178.7(2)
C14 C15 C16 C11 . . 1.0(4)
C1 C10 C17 C22 2_666 . -72.8(3)
C9 C10 C17 C22 . . 107.5(3)
C1 C10 C17 C18 2_666 . 105.6(3)
C9 C10 C17 C18 . . -74.1(3)
C22 C17 C18 C19 . . -2.3(4)
C10 C17 C18 C19 . . 179.3(2)
C17 C18 C19 C20 . . 0.4(4)
C18 C19 C20 C21 . . 2.0(4)
C18 C19 C20 Cl2 . . -178.5(2)
C19 C20 C21 C22 . . -2.5(4)
Cl2 C20 C21 C22 . . 178.0(2)
C18 C17 C22 C21 . . 1.8(4)
C10 C17 C22 C21 . . -179.8(2)
C20 C21 C22 C17 . . 0.5(4)
Fe N3 C23 C24 . . 146.34(17)
N3 C23 C24 C25 . . 104.7(3)
N3 C23 C24 C29 . . -76.1(3)
C29 C24 C25 C26 . . -0.4(4)
C23 C24 C25 C26 . . 178.8(2)
C24 C25 C26 C27 . . 0.2(4)
C25 C26 C27 C28 . . 0.3(4)
C26 C27 C28 C29 . . -0.5(4)
C25 C24 C29 C28 . . 0.1(4)
C23 C24 C29 C28 . . -179.1(2)
C27 C28 C29 C24 . . 0.3(4)
C30 C31 C32 C32 . 2_557 177.2(4)
